data_1551028
loop_
_publ_author_name
'Begum, Nazma'
'Kaur, Supreet'
'Mohiuddin, Golam'
'Nandi, Rajib'
'Gupta, Santosh Prasad'
'Rao, Nandiraju V. S.'
'Pal, Santanu Kumar'

_publ_section_title
;
 Structural Understanding, Photoswitchability, and Supergelation of a New
 Class of Four Ring-Based Bent-Shaped Liquid Crystal.
;
_journal_name_full 'The journal of physical chemistry. B'
_journal_paper_doi 10.1021/acs.jpcb.9b01456
_journal_year 2019
_chemical_formula_moiety 'C39 H43 Cl2 N3 O4'
_chemical_formula_sum 'C39 H43 Cl2 N3 O4'
_chemical_formula_weight 688.66
_space_group_crystal_system triclinic
_space_group_IT_number 2
_space_group_name_Hall '-P 1'
_space_group_name_H-M_alt 'P -1'
_symmetry_space_group_name_Hall '-P 1'
_symmetry_space_group_name_H-M 'P -1'
_atom_sites_solution_hydrogens geom
_atom_sites_solution_primary dual
_audit_creation_date 2019-01-29
_audit_creation_method
;
Olex2 1.2
(compiled 2018.05.29 svn.r3508 for OlexSys, GUI svn.r5506)
;
_cell_angle_alpha 88.713(12)
_cell_angle_beta 87.642(12)
_cell_angle_gamma 72.098(13)
_cell_formula_units_Z 2
_cell_length_a 7.2493(10)
_cell_length_b 9.8263(14)
_cell_length_c 26.749(4)
_cell_measurement_reflns_used 799
_cell_measurement_temperature 298.0(2)
_cell_measurement_theta_max 24.1460
_cell_measurement_theta_min 2.6560
_cell_volume 1811.5(5)
_computing_cell_refinement 'CrysAlisPro 1.171.39.7f (Rigaku OD, 2015)'
_computing_data_collection 'CrysAlisPro 1.171.39.7f (Rigaku OD, 2015)'
_computing_data_reduction 'CrysAlisPro 1.171.39.7f (Rigaku OD, 2015)'
_computing_molecular_graphics 'Olex2 (Dolomanov et al., 2009)'
_computing_publication_material 'Olex2 (Dolomanov et al., 2009)'
_computing_structure_refinement 'ShelXL (Sheldrick, 2015)'
_computing_structure_solution 'ShelXT (Sheldrick, 2015)'
_diffrn_ambient_temperature 298.0(2)
_diffrn_detector 'CCD plate'
_diffrn_measured_fraction_theta_full 0.998
_diffrn_measured_fraction_theta_max 0.997
_diffrn_measurement_details
;
List of Runs (angles in degrees, time in seconds):

  # Type    Start    End  Width  t~exp~   \w     \q     \k     \f   Frames
--------------------------------------------------------------------------
  1  \w    -67.00  27.00   0.50   10.00    --   29.89  54.00  30.00  188
  2  \w    -52.00 -26.00   0.50   10.00    --   29.89  54.00 120.00   52
  3  \w     44.00  70.00   0.50   10.00    --   29.89  54.00 120.00   52
  4  \w    -67.00 115.00   0.50   10.00    --   29.89  54.00 -90.00  364
;
_diffrn_measurement_device 'two-circle diffractometer'
_diffrn_measurement_device_type 'XtaLAB Mini (ROW)'
_diffrn_measurement_method '\w scans'
_diffrn_orient_matrix_type 'CrysAlisPro convention (1999,Acta A55,543-557)'
_diffrn_orient_matrix_UB_11 0.0691700000
_diffrn_orient_matrix_UB_12 0.0132589000
_diffrn_orient_matrix_UB_13 0.0156319000
_diffrn_orient_matrix_UB_21 0.0547986000
_diffrn_orient_matrix_UB_22 0.0109020000
_diffrn_orient_matrix_UB_23 -0.0214490000
_diffrn_orient_matrix_UB_31 -0.0529033000
_diffrn_orient_matrix_UB_32 0.0738932000
_diffrn_orient_matrix_UB_33 0.0000784000
_diffrn_radiation_monochromator graphite
_diffrn_radiation_probe x-ray
_diffrn_radiation_type MoK\a
_diffrn_radiation_wavelength 0.71073
_diffrn_reflns_av_R_equivalents 0.0528
_diffrn_reflns_av_unetI/netI 0.1118
_diffrn_reflns_Laue_measured_fraction_full 0.998
_diffrn_reflns_Laue_measured_fraction_max 0.997
_diffrn_reflns_limit_h_max 8
_diffrn_reflns_limit_h_min -8
_diffrn_reflns_limit_k_max 11
_diffrn_reflns_limit_k_min -11
_diffrn_reflns_limit_l_max 30
_diffrn_reflns_limit_l_min -31
_diffrn_reflns_number 9628
_diffrn_reflns_point_group_measured_fraction_full 0.998
_diffrn_reflns_point_group_measured_fraction_max 0.997
_diffrn_reflns_theta_full 25.000
_diffrn_reflns_theta_max 25.053
_diffrn_reflns_theta_min 2.646
_diffrn_source 'fine-focus sealed X-ray tube'
_diffrn_source_type 'Enhance (Mo) X-ray Source'
_exptl_absorpt_coefficient_mu 0.223
_exptl_absorpt_correction_T_max 1.00000
_exptl_absorpt_correction_T_min 0.79341
_exptl_absorpt_correction_type multi-scan
_exptl_absorpt_process_details
;
CrysAlisPro 1.171.39.35c (Rigaku Oxford Diffraction, 2017)
Empirical absorption correction using spherical harmonics,
 implemented in SCALE3 ABSPACK scaling algorithm.
;
_exptl_crystal_colour 'clear light yellow'
_exptl_crystal_colour_lustre clear
_exptl_crystal_colour_modifier light
_exptl_crystal_colour_primary yellow
_exptl_crystal_density_diffrn 1.263
_exptl_crystal_description plate
_exptl_crystal_F_000 728
_exptl_crystal_size_max 0.22
_exptl_crystal_size_mid 0.2
_exptl_crystal_size_min 0.1
_refine_diff_density_max 0.345
_refine_diff_density_min -0.218
_refine_diff_density_rms 0.051
_refine_ls_extinction_method none
_refine_ls_goodness_of_fit_ref 0.970
_refine_ls_hydrogen_treatment constr
_refine_ls_matrix_type full
_refine_ls_number_parameters 436
_refine_ls_number_reflns 6405
_refine_ls_number_restraints 0
_refine_ls_restrained_S_all 0.970
_refine_ls_R_factor_all 0.1761
_refine_ls_R_factor_gt 0.0706
_refine_ls_shift/su_max 0.000
_refine_ls_shift/su_mean 0.000
_refine_ls_structure_factor_coef Fsqd
_refine_ls_weighting_details 'w=1/[\s^2^(Fo^2^)+(0.0715P)^2^] where P=(Fo^2^+2Fc^2^)/3'
_refine_ls_weighting_scheme calc
_refine_ls_wR_factor_gt 0.1565
_refine_ls_wR_factor_ref 0.2344
_reflns_Friedel_coverage 0.000
_reflns_number_gt 2320
_reflns_number_total 6405
_reflns_threshold_expression 'I > 2\s(I)'
_cod_data_source_file jp9b01456_si_005.cif
_cod_data_source_block nb-azo_rt
_cod_database_code 1551028
_shelx_shelxl_version_number 2014/7
_chemical_oxdiff_formula 'C25 N4 O4 H23'
_shelx_space_group_comment
;
The symmetry employed for this shelxl refinement is uniquely defined
by the following loop, which should always be used as a source of
symmetry information in preference to the above space-group names.
They are only intended as comments.
;
_reflns_odcompleteness_completeness 96.35
_reflns_odcompleteness_iscentric 1
_reflns_odcompleteness_theta 25.30
_olex2_refinement_description
;
1. Fixed Uiso
 At 1.2 times of:
  All C(H) groups, All C(H,H) groups
 At 1.5 times of:
  All C(H,H,H) groups, All O(H) groups
2.a Secondary CH2 refined with riding coordinates:
 C7(H7A,H7B), C10(H10A,H10B), C9(H9A,H9B), C6(H6A,H6B), C12(H12A,H12B),
 C11(H11A,H11B), C5(H5A,H5B), C3(H3A,H3B), C8(H8A,H8B), C4(H4A,H4B), C2(H2A,H2B)
2.b Aromatic/amide H refined with riding coordinates:
 C33(H33), C29(H29), C19(H19), C30(H30), C21(H21), C14(H14), C39(H39),
 C22(H22), C23(H23), C18(H18), C38(H38), C15(H15), C35(H35), C36(H36)
2.c Idealised Me refined as rotating group:
 C26(H26A,H26B,H26C), C1(H1A,H1B,H1C)
2.d Idealised tetrahedral OH refined as rotating group:
 O3(H3)
;
_olex2_submission_special_instructions 'No special instructions were received'
_oxdiff_exptl_absorpt_empirical_details
;
Empirical correction (ABSPACK) includes:
- Absorption correction using spherical harmonics
- Frame scaling
;
_oxdiff_exptl_absorpt_empirical_full_max 1.219
_oxdiff_exptl_absorpt_empirical_full_min 0.863

loop_
_space_group_symop_operation_xyz
'x, y, z'
'-x, -y, -z'

loop_
_atom_site_label
_atom_site_type_symbol
_atom_site_fract_x
_atom_site_fract_y
_atom_site_fract_z
_atom_site_U_iso_or_equiv
_atom_site_adp_type
_atom_site_occupancy
_atom_site_site_symmetry_order
_atom_site_calc_flag
_atom_site_refinement_flags_posn
Cl2 Cl -0.6550(2) 1.03728(16) 0.43049(6) 0.0990(6) Uani 1 1 d .
Cl1 Cl -1.5160(2) 1.43162(15) 0.21626(6) 0.0990(5) Uani 1 1 d .
O1 O -0.7256(5) 0.6401(3) 0.54959(12) 0.0703(9) Uani 1 1 d .
O2 O -0.4054(5) 0.5982(4) 0.53210(13) 0.0850(11) Uani 1 1 d .
O4 O 0.5144(5) 0.1106(3) 0.85222(13) 0.0834(11) Uani 1 1 d .
O3 O 0.0389(5) 0.4288(3) 0.75208(15) 0.0932(12) Uani 1 1 d .
H3 H -0.0454 0.4273 0.7328 0.140 Uiso 1 1 calc GR
N3 N -0.1807(6) 0.3229(4) 0.70241(15) 0.0697(11) Uani 1 1 d .
N2 N -1.0215(6) 1.0221(4) 0.39334(15) 0.0748(12) Uani 1 1 d .
N1 N -1.1840(6) 1.0272(4) 0.38024(15) 0.0779(12) Uani 1 1 d .
C24 C -0.5071(7) 0.4725(5) 0.60009(17) 0.0608(12) Uani 1 1 d .
C31 C -0.9510(7) 0.9217(5) 0.43237(17) 0.0623(12) Uani 1 1 d .
C33 C -0.6928(7) 0.8291(5) 0.49078(18) 0.0673(13) Uani 1 1 d .
H33 H -0.5766 0.8313 0.5037 0.081 Uiso 1 1 calc R
C28 C -0.7870(7) 0.7333(5) 0.50959(18) 0.0681(13) Uani 1 1 d .
C25 C -0.3508(6) 0.4445(5) 0.63129(18) 0.0623(12) Uani 1 1 d .
C27 C -0.5335(8) 0.5739(5) 0.55724(19) 0.0720(14) Uani 1 1 d .
C20 C -0.3355(7) 0.3438(5) 0.66999(18) 0.0659(13) Uani 1 1 d .
C29 C -0.9617(7) 0.7316(5) 0.49041(18) 0.0701(14) Uani 1 1 d .
H29 H -1.0232 0.6672 0.5029 0.084 Uiso 1 1 calc R
C17 C 0.1207(7) 0.2954(5) 0.77090(18) 0.0670(13) Uani 1 1 d .
C16 C 0.0540(7) 0.1819(5) 0.75850(17) 0.0658(13) Uani 1 1 d .
C19 C -0.0988(7) 0.2013(5) 0.72323(18) 0.0709(14) Uani 1 1 d .
H19 H -0.1388 0.1233 0.7154 0.085 Uiso 1 1 calc R
C34 C -1.2587(7) 1.1295(5) 0.34120(18) 0.0704(14) Uani 1 1 d .
C30 C -1.0424(7) 0.8255(5) 0.45299(18) 0.0722(14) Uani 1 1 d .
H30 H -1.1609 0.8256 0.4409 0.087 Uiso 1 1 calc R
C32 C -0.7770(7) 0.9205(5) 0.45243(18) 0.0670(13) Uani 1 1 d .
C13 C 0.3617(7) 0.1435(5) 0.82168(18) 0.0717(14) Uani 1 1 d .
C21 C -0.4731(7) 0.2718(5) 0.67689(19) 0.0775(15) Uani 1 1 d .
H21 H -0.4621 0.2054 0.7028 0.093 Uiso 1 1 calc R
C14 C 0.2947(8) 0.0283(5) 0.81097(18) 0.0794(16) Uani 1 1 d .
H14 H 0.3527 -0.0612 0.8251 0.095 Uiso 1 1 calc R
C7 C 1.3144(7) 0.2098(5) 0.99668(19) 0.0787(15) Uani 1 1 d .
H7A H 1.2684 0.1615 1.0242 0.094 Uiso 1 1 calc R
H7B H 1.4082 0.1372 0.9769 0.094 Uiso 1 1 calc R
C39 C -1.1696(7) 1.2297(5) 0.32448(19) 0.0748(14) Uani 1 1 d .
H39 H -1.0569 1.2339 0.3389 0.090 Uiso 1 1 calc R
C37 C -1.4180(8) 1.3184(5) 0.26521(18) 0.0688(13) Uani 1 1 d .
C22 C -0.6259(7) 0.2994(5) 0.64505(19) 0.0765(15) Uani 1 1 d .
H22 H -0.7166 0.2502 0.6492 0.092 Uiso 1 1 calc R
C23 C -0.6444(7) 0.3981(5) 0.60763(19) 0.0736(14) Uani 1 1 d .
H23 H -0.7489 0.4168 0.5867 0.088 Uiso 1 1 calc R
C18 C 0.2738(7) 0.2766(5) 0.80217(18) 0.0723(14) Uani 1 1 d .
H18 H 0.3165 0.3534 0.8099 0.087 Uiso 1 1 calc R
C10 C 0.8723(7) 0.2566(5) 0.91141(19) 0.0803(15) Uani 1 1 d .
H10A H 0.7804 0.3338 0.9298 0.096 Uiso 1 1 calc R
H10B H 0.9190 0.2978 0.8821 0.096 Uiso 1 1 calc R
C9 C 1.0423(7) 0.1849(5) 0.94424(19) 0.0809(16) Uani 1 1 d .
H9A H 0.9958 0.1387 0.9723 0.097 Uiso 1 1 calc R
H9B H 1.1363 0.1109 0.9250 0.097 Uiso 1 1 calc R
C6 C 1.4156(7) 0.3079(5) 1.0178(2) 0.0837(16) Uani 1 1 d .
H6A H 1.3223 0.3803 1.0377 0.100 Uiso 1 1 calc R
H6B H 1.4619 0.3562 0.9903 0.100 Uiso 1 1 calc R
C38 C -1.2515(8) 1.3236(5) 0.28583(18) 0.0806(16) Uani 1 1 d .
H38 H -1.1922 1.3902 0.2741 0.097 Uiso 1 1 calc R
C15 C 0.1456(8) 0.0475(5) 0.78003(18) 0.0767(15) Uani 1 1 d .
H15 H 0.1030 -0.0298 0.7729 0.092 Uiso 1 1 calc R
C35 C -1.4273(8) 1.1279(6) 0.32046(19) 0.0829(16) Uani 1 1 d .
H35 H -1.4887 1.0628 0.3325 0.099 Uiso 1 1 calc R
C12 C 0.5995(7) 0.2199(6) 0.86303(19) 0.0801(15) Uani 1 1 d .
H12A H 0.5057 0.2977 0.8807 0.096 Uiso 1 1 calc R
H12B H 0.6409 0.2576 0.8322 0.096 Uiso 1 1 calc R
C26 C -0.2031(7) 0.5241(5) 0.62461(19) 0.0812(15) Uani 1 1 d .
H26A H -0.1052 0.4764 0.6002 0.122 Uiso 1 1 calc GR
H26B H -0.1440 0.5262 0.6559 0.122 Uiso 1 1 calc GR
H26C H -0.2661 0.6201 0.6135 0.122 Uiso 1 1 calc GR
C11 C 0.7704(7) 0.1537(5) 0.89488(19) 0.0779(15) Uani 1 1 d .
H11A H 0.8629 0.0773 0.8763 0.093 Uiso 1 1 calc R
H11B H 0.7269 0.1113 0.9244 0.093 Uiso 1 1 calc R
C5 C 1.5846(7) 0.2322(5) 1.0497(2) 0.0851(16) Uani 1 1 d .
H5A H 1.5381 0.1837 1.0771 0.102 Uiso 1 1 calc R
H5B H 1.6778 0.1599 1.0297 0.102 Uiso 1 1 calc R
C36 C -1.5085(7) 1.2205(6) 0.2822(2) 0.0790(15) Uani 1 1 d .
H36 H -1.6220 1.2170 0.2680 0.095 Uiso 1 1 calc R
C3 C 1.8571(8) 0.2540(5) 1.1023(2) 0.0850(16) Uani 1 1 d .
H3A H 1.8117 0.2039 1.1294 0.102 Uiso 1 1 calc R
H3B H 1.9490 0.1825 1.0817 0.102 Uiso 1 1 calc R
C8 C 1.1432(7) 0.2843(6) 0.96421(19) 0.0844(16) Uani 1 1 d .
H8A H 1.0499 0.3578 0.9838 0.101 Uiso 1 1 calc R
H8B H 1.1892 0.3311 0.9362 0.101 Uiso 1 1 calc R
C4 C 1.6865(8) 0.3295(6) 1.0710(2) 0.0897(17) Uani 1 1 d .
H4A H 1.7311 0.3792 1.0436 0.108 Uiso 1 1 calc R
H4B H 1.5936 0.4010 1.0914 0.108 Uiso 1 1 calc R
C2 C 1.9626(8) 0.3458(6) 1.1244(2) 0.107(2) Uani 1 1 d .
H2A H 1.8710 0.4183 1.1447 0.129 Uiso 1 1 calc R
H2B H 2.0111 0.3945 1.0974 0.129 Uiso 1 1 calc R
C1 C 2.1291(9) 0.2674(7) 1.1560(2) 0.125(2) Uani 1 1 d .
H1A H 2.2145 0.1890 1.1374 0.187 Uiso 1 1 calc GR
H1B H 2.0807 0.2316 1.1857 0.187 Uiso 1 1 calc GR
H1C H 2.1987 0.3315 1.1650 0.187 Uiso 1 1 calc GR

loop_
_atom_site_aniso_label
_atom_site_aniso_U_11
_atom_site_aniso_U_22
_atom_site_aniso_U_33
_atom_site_aniso_U_23
_atom_site_aniso_U_13
_atom_site_aniso_U_12
Cl2 0.0957(12) 0.1179(12) 0.1014(12) 0.0298(9) -0.0113(9) -0.0603(10)
Cl1 0.1050(13) 0.0986(11) 0.0955(11) 0.0278(9) -0.0272(9) -0.0334(9)
O1 0.056(2) 0.078(2) 0.073(2) 0.0129(18) -0.0082(18) -0.0161(18)
O2 0.072(3) 0.102(3) 0.084(3) 0.023(2) -0.008(2) -0.031(2)
O4 0.085(3) 0.076(2) 0.095(3) 0.013(2) -0.033(2) -0.031(2)
O3 0.084(3) 0.074(2) 0.128(3) 0.023(2) -0.044(2) -0.030(2)
N3 0.064(3) 0.072(3) 0.072(3) 0.007(2) -0.018(2) -0.018(2)
N2 0.076(3) 0.078(3) 0.073(3) 0.010(2) -0.015(2) -0.028(2)
N1 0.079(3) 0.086(3) 0.075(3) 0.018(2) -0.015(2) -0.034(3)
C24 0.055(3) 0.061(3) 0.062(3) 0.005(2) 0.006(2) -0.014(2)
C31 0.070(3) 0.062(3) 0.058(3) 0.003(2) -0.003(3) -0.025(3)
C33 0.058(3) 0.076(3) 0.072(3) -0.001(3) -0.008(3) -0.027(3)
C28 0.066(3) 0.068(3) 0.068(3) 0.005(3) -0.010(3) -0.016(3)
C25 0.046(3) 0.070(3) 0.068(3) -0.002(3) -0.008(2) -0.012(2)
C27 0.070(4) 0.081(3) 0.068(4) 0.003(3) -0.005(3) -0.029(3)
C20 0.061(3) 0.065(3) 0.071(3) 0.001(3) -0.014(3) -0.017(3)
C29 0.068(3) 0.073(3) 0.071(3) 0.009(3) -0.008(3) -0.026(3)
C17 0.064(3) 0.063(3) 0.073(3) 0.016(3) -0.013(3) -0.018(3)
C16 0.066(3) 0.068(3) 0.067(3) 0.011(3) -0.012(3) -0.025(3)
C19 0.077(4) 0.075(3) 0.068(3) 0.000(3) -0.003(3) -0.035(3)
C34 0.071(4) 0.086(3) 0.057(3) 0.014(3) -0.005(3) -0.030(3)
C30 0.072(4) 0.070(3) 0.078(4) 0.011(3) -0.013(3) -0.025(3)
C32 0.071(4) 0.063(3) 0.071(3) -0.001(3) -0.002(3) -0.028(3)
C13 0.066(3) 0.083(4) 0.070(3) 0.005(3) -0.021(3) -0.027(3)
C21 0.078(4) 0.084(4) 0.077(4) 0.018(3) -0.013(3) -0.034(3)
C14 0.097(4) 0.071(3) 0.081(4) 0.013(3) -0.029(3) -0.040(3)
C7 0.072(4) 0.086(4) 0.083(4) 0.006(3) -0.019(3) -0.030(3)
C39 0.070(4) 0.079(3) 0.077(4) 0.005(3) -0.019(3) -0.023(3)
C37 0.080(4) 0.065(3) 0.062(3) 0.000(3) -0.008(3) -0.022(3)
C22 0.071(4) 0.084(4) 0.086(4) 0.004(3) -0.009(3) -0.040(3)
C23 0.074(4) 0.084(3) 0.071(3) 0.011(3) -0.013(3) -0.036(3)
C18 0.072(4) 0.066(3) 0.081(4) 0.010(3) -0.022(3) -0.024(3)
C10 0.071(4) 0.091(4) 0.080(4) 0.004(3) -0.019(3) -0.024(3)
C9 0.080(4) 0.079(3) 0.089(4) 0.009(3) -0.021(3) -0.031(3)
C6 0.066(4) 0.079(3) 0.108(4) 0.011(3) -0.026(3) -0.023(3)
C38 0.105(5) 0.076(3) 0.074(4) 0.017(3) -0.021(3) -0.046(3)
C15 0.088(4) 0.071(3) 0.077(4) 0.011(3) -0.023(3) -0.031(3)
C35 0.082(4) 0.103(4) 0.076(4) 0.019(3) -0.016(3) -0.046(3)
C12 0.072(4) 0.091(4) 0.080(4) 0.006(3) -0.016(3) -0.028(3)
C26 0.075(4) 0.085(4) 0.088(4) 0.014(3) -0.014(3) -0.031(3)
C11 0.062(3) 0.086(4) 0.084(4) -0.003(3) -0.016(3) -0.019(3)
C5 0.074(4) 0.091(4) 0.099(4) 0.004(3) -0.020(3) -0.036(3)
C36 0.061(3) 0.100(4) 0.082(4) 0.014(3) -0.019(3) -0.032(3)
C3 0.084(4) 0.087(4) 0.089(4) 0.010(3) -0.022(3) -0.032(3)
C8 0.078(4) 0.094(4) 0.084(4) 0.008(3) -0.013(3) -0.030(3)
C4 0.083(4) 0.092(4) 0.100(4) 0.008(3) -0.025(3) -0.034(3)
C2 0.085(5) 0.108(5) 0.137(6) -0.015(4) -0.024(4) -0.040(4)
C1 0.100(5) 0.144(6) 0.135(6) -0.011(5) -0.044(5) -0.040(5)

loop_
_atom_type_symbol
_atom_type_description
_atom_type_scat_dispersion_real
_atom_type_scat_dispersion_imag
_atom_type_scat_source
C C 0.0033 0.0016 'International Tables Vol C Tables 4.2.6.8 and 6.1.1.4'
H H 0.0000 0.0000 'International Tables Vol C Tables 4.2.6.8 and 6.1.1.4'
Cl Cl 0.1484 0.1585 'International Tables Vol C Tables 4.2.6.8 and 6.1.1.4'
N N 0.0061 0.0033 'International Tables Vol C Tables 4.2.6.8 and 6.1.1.4'
O O 0.0106 0.0060 'International Tables Vol C Tables 4.2.6.8 and 6.1.1.4'

loop_
_geom_angle_atom_site_label_1
_geom_angle_atom_site_label_2
_geom_angle_atom_site_label_3
_geom_angle
C27 O1 C28 121.8(4)
C13 O4 C12 118.5(4)
C17 O3 H3 109.5
C19 N3 C20 122.3(4)
N1 N2 C31 113.8(4)
N2 N1 C34 114.5(4)
C25 C24 C27 123.0(4)
C25 C24 C23 119.6(4)
C23 C24 C27 117.4(4)
C30 C31 N2 126.0(4)
C32 C31 N2 116.8(4)
C32 C31 C30 117.2(4)
C28 C33 H33 121.0
C32 C33 H33 121.0
C32 C33 C28 118.1(4)
O1 C28 C33 124.8(4)
O1 C28 C29 114.4(4)
C29 C28 C33 120.6(5)
C24 C25 C20 118.7(4)
C24 C25 C26 120.8(4)
C20 C25 C26 120.5(4)
O1 C27 C24 111.2(5)
O2 C27 O1 123.0(5)
O2 C27 C24 125.8(5)
C25 C20 N3 117.3(4)
C21 C20 N3 121.9(4)
C21 C20 C25 120.8(4)
C28 C29 H29 120.2
C30 C29 C28 119.5(4)
C30 C29 H29 120.2
O3 C17 C16 121.1(4)
O3 C17 C18 117.3(4)
C18 C17 C16 121.6(4)
C17 C16 C19 121.0(4)
C17 C16 C15 117.5(4)
C15 C16 C19 121.5(4)
N3 C19 C16 122.1(4)
N3 C19 H19 118.9
C16 C19 H19 118.9
C39 C34 N1 123.2(4)
C35 C34 N1 117.4(4)
C35 C34 C39 119.4(5)
C31 C30 H30 119.2
C29 C30 C31 121.7(5)
C29 C30 H30 119.2
C31 C32 Cl2 120.9(4)
C33 C32 Cl2 116.3(4)
C33 C32 C31 122.8(4)
O4 C13 C14 114.6(4)
O4 C13 C18 125.0(4)
C18 C13 C14 120.4(4)
C20 C21 H21 120.1
C22 C21 C20 119.7(4)
C22 C21 H21 120.1
C13 C14 H14 120.0
C15 C14 C13 119.9(5)
C15 C14 H14 120.0
H7A C7 H7B 107.6
C6 C7 H7A 108.6
C6 C7 H7B 108.6
C6 C7 C8 114.6(4)
C8 C7 H7A 108.6
C8 C7 H7B 108.6
C34 C39 H39 120.5
C34 C39 C38 119.1(4)
C38 C39 H39 120.5
C38 C37 Cl1 120.4(4)
C38 C37 C36 120.7(5)
C36 C37 Cl1 118.9(4)
C21 C22 H22 119.8
C23 C22 C21 120.3(4)
C23 C22 H22 119.8
C24 C23 H23 119.6
C22 C23 C24 120.9(4)
C22 C23 H23 119.6
C17 C18 H18 120.4
C13 C18 C17 119.2(4)
C13 C18 H18 120.4
H10A C10 H10B 107.9
C9 C10 H10A 109.1
C9 C10 H10B 109.1
C11 C10 H10A 109.1
C11 C10 H10B 109.1
C11 C10 C9 112.4(4)
C10 C9 H9A 108.6
C10 C9 H9B 108.6
H9A C9 H9B 107.6
C8 C9 C10 114.7(4)
C8 C9 H9A 108.6
C8 C9 H9B 108.6
C7 C6 H6A 108.8
C7 C6 H6B 108.8
C7 C6 C5 113.8(4)
H6A C6 H6B 107.7
C5 C6 H6A 108.8
C5 C6 H6B 108.8
C39 C38 H38 119.8
C37 C38 C39 120.4(5)
C37 C38 H38 119.8
C16 C15 H15 119.4
C14 C15 C16 121.3(4)
C14 C15 H15 119.4
C34 C35 H35 119.2
C34 C35 C36 121.6(5)
C36 C35 H35 119.2
O4 C12 H12A 110.2
O4 C12 H12B 110.2
O4 C12 C11 107.6(4)
H12A C12 H12B 108.5
C11 C12 H12A 110.2
C11 C12 H12B 110.2
C25 C26 H26A 109.5
C25 C26 H26B 109.5
C25 C26 H26C 109.5
H26A C26 H26B 109.5
H26A C26 H26C 109.5
H26B C26 H26C 109.5
C10 C11 H11A 108.7
C10 C11 H11B 108.7
C12 C11 C10 114.4(4)
C12 C11 H11A 108.7
C12 C11 H11B 108.7
H11A C11 H11B 107.6
C6 C5 H5A 108.7
C6 C5 H5B 108.7
H5A C5 H5B 107.6
C4 C5 C6 114.2(4)
C4 C5 H5A 108.7
C4 C5 H5B 108.7
C37 C36 H36 120.6
C35 C36 C37 118.7(4)
C35 C36 H36 120.6
H3A C3 H3B 107.3
C4 C3 H3A 108.2
C4 C3 H3B 108.2
C2 C3 H3A 108.2
C2 C3 H3B 108.2
C2 C3 C4 116.5(4)
C7 C8 H8A 108.8
C7 C8 H8B 108.8
C9 C8 C7 113.8(4)
C9 C8 H8A 108.8
C9 C8 H8B 108.8
H8A C8 H8B 107.7
C5 C4 H4A 108.7
C5 C4 H4B 108.7
C3 C4 C5 114.4(4)
C3 C4 H4A 108.7
C3 C4 H4B 108.7
H4A C4 H4B 107.6
C3 C2 H2A 108.5
C3 C2 H2B 108.5
C3 C2 C1 114.9(5)
H2A C2 H2B 107.5
C1 C2 H2A 108.5
C1 C2 H2B 108.5
C2 C1 H1A 109.5
C2 C1 H1B 109.5
C2 C1 H1C 109.5
H1A C1 H1B 109.5
H1A C1 H1C 109.5
H1B C1 H1C 109.5

loop_
_geom_bond_atom_site_label_1
_geom_bond_atom_site_label_2
_geom_bond_distance
Cl2 C32 1.731(4)
Cl1 C37 1.727(5)
O1 C28 1.387(5)
O1 C27 1.366(6)
O2 C27 1.204(5)
O4 C13 1.357(5)
O4 C12 1.433(5)
O3 H3 0.8200
O3 C17 1.356(5)
N3 C20 1.409(5)
N3 C19 1.285(5)
N2 N1 1.229(5)
N2 C31 1.418(5)
N1 C34 1.435(5)
C24 C25 1.390(6)
C24 C27 1.480(6)
C24 C23 1.411(6)
C31 C30 1.402(6)
C31 C32 1.387(6)
C33 H33 0.9300
C33 C28 1.397(6)
C33 C32 1.380(6)
C28 C29 1.391(6)
C25 C20 1.400(6)
C25 C26 1.511(6)
C20 C21 1.394(6)
C29 H29 0.9300
C29 C30 1.367(6)
C17 C16 1.396(6)
C17 C18 1.381(6)
C16 C19 1.450(6)
C16 C15 1.406(6)
C19 H19 0.9300
C34 C39 1.391(6)
C34 C35 1.367(6)
C30 H30 0.9300
C13 C14 1.401(6)
C13 C18 1.368(6)
C21 H21 0.9300
C21 C22 1.381(6)
C14 H14 0.9300
C14 C15 1.353(6)
C7 H7A 0.9700
C7 H7B 0.9700
C7 C6 1.510(6)
C7 C8 1.527(6)
C39 H39 0.9300
C39 C38 1.394(6)
C37 C38 1.363(6)
C37 C36 1.381(6)
C22 H22 0.9300
C22 C23 1.360(6)
C23 H23 0.9300
C18 H18 0.9300
C10 H10A 0.9700
C10 H10B 0.9700
C10 C9 1.521(6)
C10 C11 1.506(6)
C9 H9A 0.9700
C9 H9B 0.9700
C9 C8 1.507(6)
C6 H6A 0.9700
C6 H6B 0.9700
C6 C5 1.510(6)
C38 H38 0.9300
C15 H15 0.9300
C35 H35 0.9300
C35 C36 1.379(6)
C12 H12A 0.9700
C12 H12B 0.9700
C12 C11 1.500(6)
C26 H26A 0.9600
C26 H26B 0.9600
C26 H26C 0.9600
C11 H11A 0.9700
C11 H11B 0.9700
C5 H5A 0.9700
C5 H5B 0.9700
C5 C4 1.510(6)
C36 H36 0.9300
C3 H3A 0.9700
C3 H3B 0.9700
C3 C4 1.508(6)
C3 C2 1.494(6)
C8 H8A 0.9700
C8 H8B 0.9700
C4 H4A 0.9700
C4 H4B 0.9700
C2 H2A 0.9700
C2 H2B 0.9700
C2 C1 1.499(7)
C1 H1A 0.9600
C1 H1B 0.9600
C1 H1C 0.9600
